data_7115055
loop_
_publ_author_name
'Lam, Chi-Keung'
'Mak, Thomas C. W.'

_publ_section_title
;
 Rhodizonate and croconate dianions as divergent hydrogen-bond acceptors
 in the self-assembly of supramolecular structures
;
_journal_issue 17
_journal_name_full 'Chemical Communications'
_journal_page_first 1568
_journal_paper_doi 10.1039/b104386m
_journal_year 2001
_chemical_formula_moiety '[(n-C4H9)4N]2C6O6.4C6H5NHCONH2 '
_chemical_formula_sum 'C66 H104 N10 O10'
_chemical_formula_weight 1197.59
_chemical_name_common 'bis(tetra-n-butyl)ammonium rhodizonate-phenylurea (1/4)'
_chemical_name_systematic
; 
? 
;
_space_group_IT_number 2
_symmetry_space_group_name_Hall '-P 1'
_symmetry_space_group_name_H-M 'P -1'
_atom_sites_solution_hydrogens geom
_atom_sites_solution_primary direct
_atom_sites_solution_secondary difmap
_audit_creation_method SHELXL-97
_cell_angle_alpha 85.813(2)
_cell_angle_beta 82.838(2)
_cell_angle_gamma 73.879(2)
_cell_formula_units_Z 2
_cell_length_a 8.9555(6)
_cell_length_b 13.1902(9)
_cell_length_c 31.649(2)
_cell_measurement_temperature 293(2)
_cell_volume 3560.6(4)
_computing_structure_refinement 'SHELXL-97 (Sheldrick, 1997)'
_computing_structure_solution 'SHELXS-97 (Sheldrick, 1990)'
_diffrn_ambient_temperature 293(2)
_diffrn_measured_fraction_theta_full 0.996
_diffrn_measured_fraction_theta_max 0.996
_diffrn_measurement_device_type 'Bruker Smart CCD 1000'
_diffrn_measurement_method 'omega scan'
_diffrn_radiation_monochromator graphite
_diffrn_radiation_source 'fine-focus sealed tube'
_diffrn_radiation_type MoK\a
_diffrn_radiation_wavelength 0.71073
_diffrn_reflns_av_R_equivalents 0.0373
_diffrn_reflns_av_sigmaI/netI 0.0665
_diffrn_reflns_limit_h_max 9
_diffrn_reflns_limit_h_min -9
_diffrn_reflns_limit_k_max 14
_diffrn_reflns_limit_k_min -12
_diffrn_reflns_limit_l_max 34
_diffrn_reflns_limit_l_min -34
_diffrn_reflns_number 16078
_diffrn_reflns_theta_full 22.54
_diffrn_reflns_theta_max 22.54
_diffrn_reflns_theta_min 1.61
_exptl_absorpt_coefficient_mu 0.076
_exptl_crystal_colour 'deep orange red'
_exptl_crystal_density_diffrn 1.117
_exptl_crystal_density_method 'not measured'
_exptl_crystal_description Block
_exptl_crystal_F_000 1300
_refine_diff_density_max 0.251
_refine_diff_density_min -0.120
_refine_diff_density_rms 0.029
_refine_ls_extinction_method none
_refine_ls_goodness_of_fit_ref 0.867
_refine_ls_hydrogen_treatment mixed
_refine_ls_matrix_type full
_refine_ls_number_parameters 775
_refine_ls_number_reflns 9336
_refine_ls_number_restraints 0
_refine_ls_restrained_S_all 0.867
_refine_ls_R_factor_all 0.1396
_refine_ls_R_factor_gt 0.0588
_refine_ls_shift/su_max 0.024
_refine_ls_shift/su_mean 0.001
_refine_ls_structure_factor_coef Fsqd
_refine_ls_weighting_details 'calc w=1/[\s^2^(Fo^2^)+(0.0969P)^2^+0.0000P] where P=(Fo^2^+2Fc^2^)/3'
_refine_ls_weighting_scheme calc
_refine_ls_wR_factor_gt 0.1548
_refine_ls_wR_factor_ref 0.1865
_reflns_number_gt 3855
_reflns_number_total 9336
_reflns_threshold_expression >2sigma(I)
_cod_data_source_file b104386m.txt
_cod_data_source_block 02bckm
_cod_database_code 7115055

loop_
_symmetry_equiv_pos_as_xyz
'x, y, z'
'-x, -y, -z'

loop_
_atom_site_label
_atom_site_type_symbol
_atom_site_fract_x
_atom_site_fract_y
_atom_site_fract_z
_atom_site_U_iso_or_equiv
_atom_site_adp_type
_atom_site_occupancy
_atom_site_symmetry_multiplicity
_atom_site_calc_flag
_atom_site_refinement_flags
O1 O 0.2438(4) 0.8829(2) 0.19142(10) 0.1382(12) Uani 1 1 d .
O2 O 0.4418(3) 0.6994(2) 0.16325(9) 0.1059(9) Uani 1 1 d .
O3 O 0.6266(4) 0.5726(2) 0.21693(9) 0.1267(10) Uani 1 1 d .
O4 O 0.6540(4) 0.6420(2) 0.29214(11) 0.1511(13) Uani 1 1 d .
O5 O 0.4739(3) 0.8285(2) 0.31905(9) 0.1090(9) Uani 1 1 d .
O6 O 0.2605(4) 0.9475(2) 0.26980(8) 0.1318(11) Uani 1 1 d .
C1 C 0.3394(5) 0.8280(3) 0.21445(14) 0.0886(12) Uani 1 1 d .
C2 C 0.4430(5) 0.7286(3) 0.19979(14) 0.0813(11) Uani 1 1 d .
C3 C 0.5460(5) 0.6621(3) 0.22836(14) 0.0941(13) Uani 1 1 d .
C4 C 0.5570(5) 0.6978(3) 0.26885(14) 0.0937(12) Uani 1 1 d .
C5 C 0.4617(5) 0.7973(3) 0.28335(14) 0.0828(11) Uani 1 1 d .
C6 C 0.3491(5) 0.8622(3) 0.25656(13) 0.0893(12) Uani 1 1 d .
N1 N 0.7224(4) 0.0129(3) 0.35684(12) 0.1117(11) Uani 1 1 d .
C7 C 0.6173(5) 0.0321(4) 0.32051(16) 0.1237(15) Uani 1 1 d .
H7C H 0.6036 -0.0352 0.3139 0.148 Uiso 1 1 calc R
H7D H 0.5151 0.0764 0.3308 0.148 Uiso 1 1 calc R
C8 C 0.6747(6) 0.0825(5) 0.27999(18) 0.166(2) Uani 1 1 d .
H8B H 0.7792 0.0417 0.2698 0.199 Uiso 1 1 calc R
H8C H 0.6783 0.1534 0.2851 0.199 Uiso 1 1 calc R
C9 C 0.5619(9) 0.0865(6) 0.2467(2) 0.203(3) Uani 1 1 d .
H9C H 0.5391 0.0186 0.2480 0.244 Uiso 1 1 calc R
H9D H 0.4647 0.1387 0.2552 0.244 Uiso 1 1 calc R
C10 C 0.6056(10) 0.1084(8) 0.2066(3) 0.286(5) Uani 1 1 d .
H10B H 0.5263 0.1053 0.1893 0.428 Uiso 1 1 calc R
H10C H 0.7018 0.0577 0.1972 0.428 Uiso 1 1 calc R
H10D H 0.6206 0.1779 0.2039 0.428 Uiso 1 1 calc R
C11 C 0.8830(5) -0.0582(5) 0.34329(16) 0.1354(17) Uani 1 1 d .
H11A H 0.9308 -0.0232 0.3195 0.163 Uiso 1 1 calc R
H11B H 0.9463 -0.0656 0.3666 0.163 Uiso 1 1 calc R
C12 C 0.8896(7) -0.1671(5) 0.33037(19) 0.174(2) Uani 1 1 d .
H12A H 0.8330 -0.2010 0.3526 0.209 Uiso 1 1 calc R
H12B H 0.8401 -0.1620 0.3044 0.209 Uiso 1 1 calc R
C13 C 1.0558(9) -0.2318(7) 0.3232(3) 0.255(4) Uani 1 1 d .
H13A H 1.1117 -0.1922 0.3033 0.305 Uiso 1 1 calc R
H13B H 1.1003 -0.2382 0.3500 0.305 Uiso 1 1 calc R
C14 C 1.0839(11) -0.3227(7) 0.3097(3) 0.292(5) Uani 1 1 d .
H14A H 1.1947 -0.3546 0.3067 0.437 Uiso 1 1 calc R
H14B H 1.0451 -0.3185 0.2825 0.437 Uiso 1 1 calc R
H14C H 1.0334 -0.3647 0.3294 0.437 Uiso 1 1 calc R
C15 C 0.7431(6) 0.1170(4) 0.36981(15) 0.1273(16) Uani 1 1 d .
H15A H 0.8158 0.1013 0.3912 0.153 Uiso 1 1 calc R
H15B H 0.7907 0.1491 0.3451 0.153 Uiso 1 1 calc R
C16 C 0.5949(7) 0.1980(4) 0.38738(17) 0.1477(18) Uani 1 1 d .
H16A H 0.5162 0.2085 0.3678 0.177 Uiso 1 1 calc R
H16B H 0.5542 0.1712 0.4144 0.177 Uiso 1 1 calc R
C17 C 0.6251(8) 0.2994(5) 0.3934(2) 0.188(3) Uani 1 1 d .
H17A H 0.6631 0.3262 0.3660 0.225 Uiso 1 1 calc R
H17B H 0.7077 0.2872 0.4118 0.225 Uiso 1 1 calc R
C18 C 0.4894(9) 0.3814(5) 0.4118(2) 0.233(4) Uani 1 1 d .
H18A H 0.5191 0.4453 0.4139 0.349 Uiso 1 1 calc R
H18B H 0.4539 0.3577 0.4397 0.349 Uiso 1 1 calc R
H18C H 0.4066 0.3947 0.3939 0.349 Uiso 1 1 calc R
C19 C 0.6417(5) -0.0391(3) 0.39323(15) 0.1118(14) Uani 1 1 d .
H19A H 0.5391 0.0081 0.4011 0.134 Uiso 1 1 calc R
H19B H 0.6262 -0.1028 0.3831 0.134 Uiso 1 1 calc R
C20 C 0.7235(6) -0.0678(4) 0.43205(16) 0.1410(17) Uani 1 1 d .
H20A H 0.7297 -0.0042 0.4445 0.169 Uiso 1 1 calc R
H20B H 0.8292 -0.1109 0.4246 0.169 Uiso 1 1 calc R
C21 C 0.6377(7) -0.1278(5) 0.46411(19) 0.162(2) Uani 1 1 d .
H21A H 0.5360 -0.0813 0.4734 0.194 Uiso 1 1 calc R
H21B H 0.6203 -0.1859 0.4500 0.194 Uiso 1 1 calc R
C22 C 0.7152(8) -0.1693(6) 0.5008(2) 0.223(3) Uani 1 1 d .
H22A H 0.6531 -0.2066 0.5192 0.334 Uiso 1 1 calc R
H22B H 0.7297 -0.1124 0.5156 0.334 Uiso 1 1 calc R
H22C H 0.8152 -0.2169 0.4921 0.334 Uiso 1 1 calc R
N2 N 0.7712(4) 0.5248(3) 0.85654(11) 0.1023(10) Uani 1 1 d .
C23 C 0.6866(5) 0.4762(3) 0.89306(13) 0.1034(13) Uani 1 1 d .
H23A H 0.5818 0.5224 0.8988 0.124 Uiso 1 1 calc R
H23B H 0.6768 0.4096 0.8843 0.124 Uiso 1 1 calc R
C24 C 0.7622(7) 0.4564(4) 0.93356(17) 0.1516(19) Uani 1 1 d .
H24A H 0.7651 0.5231 0.9439 0.182 Uiso 1 1 calc R
H24B H 0.8691 0.4133 0.9279 0.182 Uiso 1 1 calc R
C25 C 0.6712(8) 0.3986(5) 0.9689(2) 0.181(3) Uani 1 1 d .
H25A H 0.6989 0.4072 0.9968 0.217 Uiso 1 1 calc R
H25B H 0.5594 0.4285 0.9687 0.217 Uiso 1 1 calc R
C26 C 0.7120(9) 0.2935(6) 0.9600(2) 0.237(3) Uani 1 1 d .
H26A H 0.6548 0.2570 0.9805 0.356 Uiso 1 1 calc R
H26B H 0.8221 0.2639 0.9615 0.356 Uiso 1 1 calc R
H26C H 0.6877 0.2860 0.9319 0.356 Uiso 1 1 calc R
C27 C 0.7943(5) 0.6289(4) 0.86825(14) 0.1176(15) Uani 1 1 d .
H27A H 0.8672 0.6139 0.8896 0.141 Uiso 1 1 calc R
H27B H 0.8429 0.6590 0.8432 0.141 Uiso 1 1 calc R
C28 C 0.6480(6) 0.7122(4) 0.88516(16) 0.1325(16) Uani 1 1 d .
H28A H 0.5664 0.7193 0.8668 0.159 Uiso 1 1 calc R
H28B H 0.6107 0.6903 0.9135 0.159 Uiso 1 1 calc R
C29 C 0.6836(6) 0.8172(4) 0.88677(17) 0.1526(19) Uani 1 1 d .
H29A H 0.7704 0.8076 0.9035 0.183 Uiso 1 1 calc R
H29B H 0.7170 0.8391 0.8581 0.183 Uiso 1 1 calc R
C30 C 0.5532(7) 0.9022(4) 0.9047(2) 0.202(3) Uani 1 1 d .
H30A H 0.5848 0.9663 0.9035 0.304 Uiso 1 1 calc R
H30B H 0.5232 0.8837 0.9338 0.304 Uiso 1 1 calc R
H30C H 0.4660 0.9125 0.8885 0.304 Uiso 1 1 calc R
C31 C 0.6717(5) 0.5414(3) 0.81932(14) 0.1100(13) Uani 1 1 d .
H31A H 0.6569 0.4737 0.8137 0.132 Uiso 1 1 calc R
H31B H 0.5694 0.5874 0.8285 0.132 Uiso 1 1 calc R
C32 C 0.7321(6) 0.5870(4) 0.77814(16) 0.1439(18) Uani 1 1 d .
H32A H 0.8373 0.5451 0.7691 0.173 Uiso 1 1 calc R
H32B H 0.7361 0.6585 0.7821 0.173 Uiso 1 1 calc R
C33 C 0.6255(8) 0.5880(5) 0.74422(19) 0.181(2) Uani 1 1 d .
H33A H 0.6163 0.5168 0.7426 0.217 Uiso 1 1 calc R
H33B H 0.5222 0.6324 0.7535 0.217 Uiso 1 1 calc R
C34 C 0.6725(9) 0.6236(6) 0.7028(2) 0.247(4) Uani 1 1 d .
H34A H 0.5978 0.6209 0.6840 0.370 Uiso 1 1 calc R
H34B H 0.7733 0.5791 0.6928 0.370 Uiso 1 1 calc R
H34C H 0.6785 0.6949 0.7036 0.370 Uiso 1 1 calc R
C35 C 0.9315(5) 0.4540(4) 0.84436(15) 0.1212(15) Uani 1 1 d .
H35A H 0.9906 0.4446 0.8687 0.145 Uiso 1 1 calc R
H35B H 0.9834 0.4898 0.8217 0.145 Uiso 1 1 calc R
C36 C 0.9385(6) 0.3461(4) 0.82970(17) 0.1494(19) Uani 1 1 d .
H36A H 0.8927 0.3530 0.8031 0.179 Uiso 1 1 calc R
H36B H 0.8800 0.3108 0.8508 0.179 Uiso 1 1 calc R
C37 C 1.1081(8) 0.2825(6) 0.8236(3) 0.234(4) Uani 1 1 d .
H37A H 1.1662 0.3244 0.8056 0.281 Uiso 1 1 calc R
H37B H 1.1480 0.2720 0.8512 0.281 Uiso 1 1 calc R
C38 C 1.1376(9) 0.1909(7) 0.8071(3) 0.251(4) Uani 1 1 d .
H38A H 1.2477 0.1570 0.8059 0.376 Uiso 1 1 calc R
H38B H 1.1062 0.1999 0.7789 0.376 Uiso 1 1 calc R
H38C H 1.0809 0.1481 0.8244 0.376 Uiso 1 1 calc R
O7 O 0.8680(3) 0.4354(2) 0.07967(9) 0.1094(9) Uani 1 1 d .
N3 N 0.7238(3) 0.4462(2) 0.14350(10) 0.0924(9) Uani 1 1 d .
H3A H 0.7655 0.3811 0.1505 0.111 Uiso 1 1 calc R
H3B H 0.6533 0.4852 0.1609 0.111 Uiso 1 1 calc R
N4 N 0.6920(3) 0.5912(3) 0.09849(10) 0.0847(9) Uani 1 1 d .
H4A H 0.6143 0.6178 0.1169 0.102 Uiso 1 1 calc R
C39 C 0.7690(5) 0.4870(3) 0.10534(14) 0.0810(11) Uani 1 1 d .
C40 C 0.8290(5) 0.6279(3) 0.02869(14) 0.0947(12) Uani 1 1 d .
H40A H 0.8782 0.5566 0.0252 0.114 Uiso 1 1 calc R
C41 C 0.8591(5) 0.7018(5) -0.00209(14) 0.1114(14) Uani 1 1 d .
H41A H 0.9302 0.6794 -0.0258 0.134 Uiso 1 1 calc R
C42 C 0.7867(7) 0.8064(5) 0.00157(16) 0.1345(18) Uani 1 1 d .
H42A H 0.8083 0.8556 -0.0192 0.161 Uiso 1 1 calc R
C43 C 0.6813(7) 0.8376(4) 0.03655(19) 0.1444(19) Uani 1 1 d .
H43A H 0.6295 0.9089 0.0392 0.173 Uiso 1 1 calc R
C44 C 0.6504(5) 0.7653(4) 0.06800(15) 0.1171(15) Uani 1 1 d .
H44A H 0.5783 0.7881 0.0915 0.140 Uiso 1 1 calc R
C45 C 0.7265(4) 0.6598(3) 0.06452(13) 0.0809(10) Uani 1 1 d .
O8 O 0.9798(3) 0.2823(2) 0.30299(8) 0.1058(9) Uani 1 1 d .
N5 N 0.8396(4) 0.3963(2) 0.25735(10) 0.1109(11) Uani 1 1 d .
H5A H 0.8610 0.3501 0.2381 0.133 Uiso 1 1 calc R
H5B H 0.7814 0.4589 0.2524 0.133 Uiso 1 1 calc R
N6 N 0.8554(4) 0.4512(2) 0.32186(10) 0.1014(10) Uani 1 1 d .
H6A H 0.7975 0.5097 0.3122 0.122 Uiso 1 1 calc R
C46 C 0.8965(5) 0.3709(3) 0.29488(13) 0.0851(11) Uani 1 1 d .
C47 C 0.8200(8) 0.5418(4) 0.38427(16) 0.167(2) Uani 1 1 d .
H47A H 0.7497 0.5973 0.3713 0.200 Uiso 1 1 calc R
C48 C 0.8514(13) 0.5483(6) 0.4257(2) 0.258(5) Uani 1 1 d .
H48A H 0.7999 0.6080 0.4410 0.310 Uiso 1 1 calc R
C49 C 0.9574(14) 0.4678(8) 0.4441(2) 0.272(5) Uani 1 1 d .
H49A H 0.9800 0.4739 0.4715 0.326 Uiso 1 1 calc R
C50 C 1.0301(9) 0.3791(5) 0.4228(2) 0.185(3) Uani 1 1 d .
H50A H 1.1008 0.3234 0.4356 0.222 Uiso 1 1 calc R
C51 C 0.9978(6) 0.3733(4) 0.38274(16) 0.1294(16) Uani 1 1 d .
H51A H 1.0484 0.3127 0.3679 0.155 Uiso 1 1 calc R
C52 C 0.8937(6) 0.4527(4) 0.36306(14) 0.1007(13) Uani 1 1 d .
O9 O 0.0896(4) 1.0915(2) 0.41112(8) 0.1186(10) Uani 1 1 d .
N7 N 0.1961(3) 1.0838(2) 0.34281(11) 0.0973(10) Uani 1 1 d .
H7A H 0.1509 1.1491 0.3371 0.117 Uiso 1 1 calc R
H7B H 0.2562 1.0454 0.3233 0.117 Uiso 1 1 calc R
N8 N 0.2533(3) 0.9379(3) 0.38666(10) 0.0849(9) Uani 1 1 d .
H8A H 0.3144 0.9116 0.3647 0.102 Uiso 1 1 calc R
C53 C 0.1727(5) 1.0416(3) 0.38238(15) 0.0812(11) Uani 1 1 d .
C54 C 0.3358(6) 0.7652(4) 0.41764(15) 0.1237(15) Uani 1 1 d .
H54A H 0.3938 0.7443 0.3917 0.148 Uiso 1 1 calc R
C55 C 0.3371(8) 0.6917(4) 0.4513(2) 0.170(2) Uani 1 1 d .
H55A H 0.3964 0.6221 0.4480 0.205 Uiso 1 1 calc R
C56 C 0.2502(9) 0.7223(5) 0.48953(19) 0.167(2) Uani 1 1 d .
H56A H 0.2493 0.6729 0.5120 0.200 Uiso 1 1 calc R
C57 C 0.1668(6) 0.8231(5) 0.49444(17) 0.1396(18) Uani 1 1 d .
H57A H 0.1087 0.8431 0.5204 0.168 Uiso 1 1 calc R
C58 C 0.1662(5) 0.8973(4) 0.46138(16) 0.1094(13) Uani 1 1 d .
H58A H 0.1092 0.9671 0.4655 0.131 Uiso 1 1 calc R
C59 C 0.2494(4) 0.8693(3) 0.42203(14) 0.0843(11) Uani 1 1 d .
O10 O -0.0872(3) 1.2479(2) 0.18904(8) 0.1076(9) Uani 1 1 d .
N9 N 0.0680(4) 1.1338(2) 0.23223(11) 0.1174(12) Uani 1 1 d .
H9A H 0.0553 1.1808 0.2508 0.141 Uiso 1 1 calc R
H9B H 0.1262 1.0709 0.2366 0.141 Uiso 1 1 calc R
N10 N 0.0301(4) 1.0785(2) 0.16876(10) 0.0994(10) Uani 1 1 d .
H10A H 0.0918 1.0199 0.1769 0.119 Uiso 1 1 calc R
C60 C -0.0031(5) 1.1587(3) 0.19637(14) 0.0912(11) Uani 1 1 d .
C61 C -0.1131(6) 1.1650(3) 0.10848(15) 0.1256(16) Uani 1 1 d .
H61A H -0.1428 1.2299 0.1213 0.151 Uiso 1 1 calc R
C62 C -0.1606(6) 1.1575(4) 0.06951(15) 0.1252(15) Uani 1 1 d .
H62A H -0.2226 1.2171 0.0564 0.150 Uiso 1 1 calc R
C63 C -0.1187(7) 1.0658(5) 0.05017(16) 0.1328(17) Uani 1 1 d .
H63A H -0.1520 1.0610 0.0239 0.159 Uiso 1 1 calc R
C64 C -0.0280(8) 0.9807(4) 0.06913(18) 0.160(2) Uani 1 1 d .
H64A H 0.0016 0.9167 0.0557 0.192 Uiso 1 1 calc R
C65 C 0.0236(6) 0.9859(3) 0.10896(15) 0.1289(17) Uani 1 1 d .
H65A H 0.0884 0.9267 0.1215 0.155 Uiso 1 1 calc R
C66 C -0.0233(5) 1.0792(3) 0.12862(13) 0.0860(11) Uani 1 1 d .

loop_
_atom_site_aniso_label
_atom_site_aniso_U_11
_atom_site_aniso_U_22
_atom_site_aniso_U_33
_atom_site_aniso_U_23
_atom_site_aniso_U_13
_atom_site_aniso_U_12
O1 0.151(3) 0.095(2) 0.144(3) -0.0225(19) -0.049(2) 0.026(2)
O2 0.102(2) 0.102(2) 0.109(2) -0.0324(17) -0.0009(17) -0.0169(16)
O3 0.156(3) 0.0797(19) 0.122(2) -0.0211(17) -0.0192(19) 0.0115(19)
O4 0.183(3) 0.103(2) 0.137(3) -0.013(2) -0.049(3) 0.028(2)
O5 0.116(2) 0.103(2) 0.097(2) -0.0244(17) 0.0012(17) -0.0128(16)
O6 0.159(3) 0.0872(19) 0.116(2) -0.0269(17) -0.019(2) 0.0292(19)
C1 0.092(3) 0.060(3) 0.097(3) -0.006(2) -0.005(3) 0.005(2)
C2 0.079(3) 0.064(3) 0.095(3) -0.007(2) 0.008(3) -0.017(2)
C3 0.099(3) 0.062(3) 0.108(4) -0.015(3) 0.014(3) -0.008(2)
C4 0.100(3) 0.070(3) 0.094(3) -0.002(3) 0.002(3) -0.002(3)
C5 0.083(3) 0.064(3) 0.090(3) -0.014(2) 0.012(3) -0.009(2)
C6 0.096(3) 0.059(2) 0.095(3) -0.014(2) 0.010(3) 0.002(2)
N1 0.081(3) 0.131(3) 0.127(3) 0.009(3) -0.017(2) -0.036(2)
C7 0.099(3) 0.149(4) 0.129(4) 0.003(3) -0.034(3) -0.036(3)
C8 0.128(4) 0.236(6) 0.133(5) 0.031(4) -0.037(4) -0.046(4)
C9 0.212(8) 0.258(8) 0.141(5) 0.012(6) -0.053(6) -0.056(6)
C10 0.224(9) 0.447(15) 0.183(7) -0.032(9) -0.019(7) -0.084(9)
C11 0.077(4) 0.169(5) 0.152(4) -0.005(4) -0.015(3) -0.020(4)
C12 0.124(5) 0.186(6) 0.189(6) -0.038(5) 0.013(4) -0.009(5)
C13 0.169(7) 0.226(9) 0.360(11) -0.136(8) 0.096(7) -0.062(7)
C14 0.257(10) 0.242(10) 0.377(13) -0.095(9) 0.086(9) -0.101(9)
C15 0.127(4) 0.134(4) 0.147(4) 0.009(3) -0.038(3) -0.072(4)
C16 0.142(5) 0.133(4) 0.180(5) 0.006(4) -0.034(4) -0.053(4)
C17 0.242(8) 0.144(5) 0.209(6) -0.013(5) -0.030(6) -0.102(6)
C18 0.290(10) 0.134(5) 0.275(9) -0.045(6) -0.008(7) -0.058(6)
C19 0.086(3) 0.126(4) 0.127(4) 0.011(3) -0.008(3) -0.040(3)
C20 0.125(4) 0.180(5) 0.126(4) 0.036(4) -0.026(4) -0.061(4)
C21 0.151(5) 0.179(5) 0.155(5) 0.040(4) -0.024(4) -0.052(4)
C22 0.193(7) 0.274(8) 0.206(7) 0.090(6) -0.056(6) -0.084(6)
N2 0.076(2) 0.119(3) 0.120(3) -0.002(2) -0.012(2) -0.039(2)
C23 0.086(3) 0.128(3) 0.107(3) 0.003(3) -0.015(3) -0.047(3)
C24 0.169(5) 0.184(5) 0.128(4) 0.024(4) -0.045(4) -0.086(4)
C25 0.205(6) 0.132(5) 0.206(7) -0.020(5) -0.047(5) -0.033(5)
C26 0.273(9) 0.224(8) 0.239(8) 0.052(7) -0.100(7) -0.091(7)
C27 0.095(4) 0.120(4) 0.155(4) -0.006(3) -0.029(3) -0.053(3)
C28 0.111(4) 0.131(4) 0.164(4) -0.010(3) -0.024(3) -0.042(4)
C29 0.151(5) 0.128(4) 0.193(5) -0.028(4) -0.014(4) -0.057(4)
C30 0.161(6) 0.149(5) 0.291(8) -0.079(5) -0.001(5) -0.023(4)
C31 0.090(3) 0.139(4) 0.115(3) -0.004(3) -0.020(3) -0.049(3)
C32 0.120(4) 0.190(5) 0.125(4) 0.027(4) -0.017(4) -0.054(4)
C33 0.202(6) 0.224(7) 0.128(5) 0.047(5) -0.044(5) -0.082(5)
C34 0.271(9) 0.283(9) 0.181(7) 0.039(6) -0.048(7) -0.069(7)
C35 0.079(3) 0.128(4) 0.156(4) -0.010(3) -0.010(3) -0.028(3)
C36 0.112(4) 0.146(5) 0.175(5) -0.029(4) 0.011(4) -0.016(4)
C37 0.164(7) 0.171(6) 0.367(11) -0.137(7) 0.089(6) -0.064(6)
C38 0.209(8) 0.253(9) 0.294(10) -0.038(8) 0.057(7) -0.100(7)
O7 0.106(2) 0.0942(19) 0.109(2) -0.0242(16) 0.0063(17) 0.0012(17)
N3 0.086(2) 0.084(2) 0.100(2) -0.0115(19) -0.0020(19) -0.0121(17)
N4 0.072(2) 0.078(2) 0.096(2) -0.0166(19) 0.0018(18) -0.0089(19)
C39 0.069(3) 0.082(3) 0.092(3) -0.024(3) -0.010(2) -0.015(2)
C40 0.096(3) 0.096(3) 0.092(3) -0.020(3) -0.007(3) -0.023(3)
C41 0.122(4) 0.120(4) 0.095(3) -0.016(3) -0.004(3) -0.039(3)
C42 0.176(5) 0.118(5) 0.116(4) -0.020(3) 0.015(4) -0.061(4)
C43 0.200(6) 0.085(3) 0.138(4) -0.007(4) 0.011(4) -0.033(4)
C44 0.143(4) 0.086(3) 0.111(4) -0.016(3) 0.016(3) -0.022(3)
C45 0.077(3) 0.077(3) 0.091(3) -0.024(3) -0.010(2) -0.020(2)
O8 0.137(2) 0.0719(17) 0.0937(19) -0.0088(15) -0.0340(17) 0.0059(17)
N5 0.140(3) 0.080(2) 0.098(3) -0.0159(19) -0.046(2) 0.012(2)
N6 0.137(3) 0.075(2) 0.083(2) -0.0111(19) -0.023(2) -0.007(2)
C46 0.099(3) 0.068(3) 0.084(3) -0.010(2) -0.016(2) -0.011(2)
C47 0.296(8) 0.102(4) 0.098(4) -0.023(3) -0.024(4) -0.041(4)
C48 0.487(16) 0.148(6) 0.125(6) -0.046(5) -0.065(7) -0.038(8)
C49 0.525(18) 0.192(8) 0.115(6) -0.029(6) -0.116(8) -0.083(10)
C50 0.298(9) 0.161(6) 0.118(5) 0.000(4) -0.069(5) -0.081(6)
C51 0.168(5) 0.132(4) 0.093(4) -0.016(3) -0.046(3) -0.031(4)
C52 0.142(4) 0.080(3) 0.082(3) -0.009(3) -0.010(3) -0.033(3)
O9 0.138(3) 0.102(2) 0.094(2) -0.0311(17) -0.0089(18) 0.0079(18)
N7 0.102(2) 0.087(2) 0.093(2) -0.0173(19) 0.000(2) -0.0093(18)
N8 0.085(2) 0.089(2) 0.077(2) -0.017(2) -0.0047(18) -0.0144(19)
C53 0.072(3) 0.080(3) 0.091(3) -0.027(3) -0.022(2) -0.010(2)
C54 0.155(4) 0.096(3) 0.104(4) -0.010(3) -0.005(3) -0.008(3)
C55 0.245(7) 0.101(4) 0.134(5) 0.003(4) 0.001(5) -0.007(4)
C56 0.235(7) 0.131(5) 0.113(5) 0.005(4) -0.002(4) -0.023(5)
C57 0.160(5) 0.137(5) 0.103(4) -0.012(4) -0.002(3) -0.012(4)
C58 0.107(3) 0.117(4) 0.095(3) -0.008(3) -0.015(3) -0.013(3)
C59 0.077(3) 0.090(3) 0.086(3) -0.023(3) -0.016(2) -0.013(2)
O10 0.147(3) 0.0687(17) 0.0941(19) -0.0112(15) -0.0375(17) 0.0038(17)
N9 0.146(3) 0.082(2) 0.107(3) -0.0185(19) -0.045(2) 0.015(2)
N10 0.123(3) 0.063(2) 0.105(3) -0.0131(19) -0.021(2) -0.0079(18)
C60 0.106(3) 0.072(3) 0.091(3) -0.007(3) -0.018(3) -0.013(3)
C61 0.176(5) 0.086(3) 0.109(4) -0.017(3) -0.052(3) -0.006(3)
C62 0.160(5) 0.119(4) 0.099(4) -0.006(3) -0.035(3) -0.034(3)
C63 0.184(5) 0.123(4) 0.099(4) -0.015(4) -0.019(4) -0.048(4)
C64 0.263(7) 0.100(4) 0.114(5) -0.030(3) -0.028(5) -0.033(4)
C65 0.200(5) 0.083(3) 0.098(3) -0.017(3) -0.017(3) -0.025(3)
C66 0.109(3) 0.076(3) 0.078(3) -0.014(2) -0.003(2) -0.034(2)

loop_
_atom_type_symbol
_atom_type_description
_atom_type_scat_dispersion_real
_atom_type_scat_dispersion_imag
_atom_type_scat_source
C C 0.0033 0.0016 'International Tables Vol C Tables 4.2.6.8 and 6.1.1.4'
H H 0.0000 0.0000 'International Tables Vol C Tables 4.2.6.8 and 6.1.1.4'
N N 0.0061 0.0033 'International Tables Vol C Tables 4.2.6.8 and 6.1.1.4'
O O 0.0106 0.0060 'International Tables Vol C Tables 4.2.6.8 and 6.1.1.4'

loop_
_geom_angle_atom_site_label_1
_geom_angle_atom_site_label_2
_geom_angle_atom_site_label_3
_geom_angle
O1 C1 C2 120.1(4)
O1 C1 C6 120.5(4)
C2 C1 C6 119.4(4)
O2 C2 C3 120.0(4)
O2 C2 C1 120.8(4)
C3 C2 C1 119.2(4)
O3 C3 C4 120.4(4)
O3 C3 C2 119.2(4)
C4 C3 C2 120.5(4)
O4 C4 C3 119.7(4)
O4 C4 C5 118.9(4)
C3 C4 C5 121.4(4)
O5 C5 C4 120.8(4)
O5 C5 C6 120.1(3)
C4 C5 C6 119.1(4)
O6 C6 C5 119.5(4)
O6 C6 C1 120.4(4)
C5 C6 C1 120.1(4)
C19 N1 C11 110.2(4)
C19 N1 C15 111.1(3)
C11 N1 C15 107.8(4)
C19 N1 C7 106.0(3)
C11 N1 C7 111.1(3)
C15 N1 C7 110.6(3)
C8 C7 N1 116.1(4)
C7 C8 C9 108.4(5)
C10 C9 C8 118.5(7)
C12 C11 N1 116.5(4)
C13 C12 C11 110.1(6)
C14 C13 C12 118.8(9)
C16 C15 N1 116.3(4)
C17 C16 C15 111.5(5)
C16 C17 C18 115.2(6)
C20 C19 N1 116.1(4)
C19 C20 C21 110.4(5)
C22 C21 C20 115.1(5)
C35 N2 C23 111.1(3)
C35 N2 C27 106.3(3)
C23 N2 C27 111.5(3)
C35 N2 C31 110.5(3)
C23 N2 C31 106.6(3)
C27 N2 C31 110.8(3)
C24 C23 N2 115.4(4)
C23 C24 C25 111.6(5)
C26 C25 C24 107.9(6)
C28 C27 N2 116.5(4)
C29 C28 C27 110.2(4)
C30 C29 C28 115.1(5)
C32 C31 N2 117.6(4)
C31 C32 C33 109.6(4)
C34 C33 C32 116.2(6)
N2 C35 C36 116.1(4)
C35 C36 C37 108.4(5)
C38 C37 C36 116.9(7)
C39 N4 C45 127.1(3)
O7 C39 N3 122.7(4)
O7 C39 N4 123.8(4)
N3 C39 N4 113.5(4)
C45 C40 C41 120.2(4)
C42 C41 C40 121.4(4)
C41 C42 C43 118.4(5)
C42 C43 C44 121.3(5)
C45 C44 C43 120.0(4)
C44 C45 C40 118.7(4)
C44 C45 N4 116.6(4)
C40 C45 N4 124.7(4)
C46 N6 C52 129.1(4)
O8 C46 N5 121.7(4)
O8 C46 N6 124.5(4)
N5 C46 N6 113.8(4)
C52 C47 C48 118.7(6)
C49 C48 C47 120.3(7)
C50 C49 C48 120.7(7)
C51 C50 C49 118.4(7)
C50 C51 C52 122.6(5)
C47 C52 C51 119.2(5)
C47 C52 N6 115.6(5)
C51 C52 N6 125.2(4)
C53 N8 C59 128.3(3)
O9 C53 N7 123.0(4)
O9 C53 N8 123.7(4)
N7 C53 N8 113.3(4)
C59 C54 C55 120.9(5)
C56 C55 C54 119.6(5)
C57 C56 C55 120.2(6)
C56 C57 C58 120.7(5)
C57 C58 C59 120.9(5)
C54 C59 C58 117.6(4)
C54 C59 N8 117.4(4)
C58 C59 N8 125.0(4)
C60 N10 C66 128.6(3)
O10 C60 N9 121.8(4)
O10 C60 N10 123.6(4)
N9 C60 N10 114.5(4)
C66 C61 C62 121.1(4)
C63 C62 C61 120.8(5)
C62 C63 C64 119.1(5)
C63 C64 C65 121.6(5)
C66 C65 C64 118.5(5)
C65 C66 C61 118.9(4)
C65 C66 N10 115.6(4)
C61 C66 N10 125.4(4)

loop_
_geom_bond_atom_site_label_1
_geom_bond_atom_site_label_2
_geom_bond_distance
O1 C1 1.234(4)
O2 C2 1.247(4)
O3 C3 1.252(4)
O4 C4 1.251(4)
O5 C5 1.258(4)
O6 C6 1.250(4)
C1 C2 1.449(5)
C1 C6 1.458(5)
C2 C3 1.443(5)
C3 C4 1.421(5)
C4 C5 1.424(5)
C5 C6 1.447(5)
N1 C19 1.507(5)
N1 C11 1.512(5)
N1 C15 1.526(5)
N1 C7 1.539(5)
C7 C8 1.501(6)
C8 C9 1.537(7)
C9 C10 1.316(8)
C11 C12 1.505(6)
C12 C13 1.494(8)
C13 C14 1.251(8)
C15 C16 1.526(6)
C16 C17 1.466(6)
C17 C18 1.474(7)
C19 C20 1.480(5)
C20 C21 1.508(6)
C21 C22 1.423(7)
N2 C35 1.500(5)
N2 C23 1.504(4)
N2 C27 1.523(5)
N2 C31 1.532(5)
C23 C24 1.496(5)
C24 C25 1.577(7)
C25 C26 1.373(7)
C27 C28 1.523(5)
C28 C29 1.511(6)
C29 C30 1.464(6)
C31 C32 1.498(5)
C32 C33 1.521(7)
C33 C34 1.413(7)
C35 C36 1.511(5)
C36 C37 1.514(7)
C37 C38 1.297(7)
O7 C39 1.214(4)
N3 C39 1.348(4)
N4 C39 1.372(4)
N4 C45 1.414(4)
C40 C45 1.379(5)
C40 C41 1.383(5)
C41 C42 1.359(5)
C42 C43 1.370(5)
C43 C44 1.384(5)
C44 C45 1.375(5)
O8 C46 1.228(4)
N5 C46 1.335(4)
N6 C46 1.351(4)
N6 C52 1.392(5)
C47 C52 1.357(5)
C47 C48 1.388(8)
C48 C49 1.362(10)
C49 C50 1.352(9)
C50 C51 1.348(6)
C51 C52 1.365(6)
O9 C53 1.209(4)
N7 C53 1.349(4)
N8 C53 1.363(4)
N8 C59 1.391(4)
C54 C59 1.384(5)
C54 C55 1.385(6)
C55 C56 1.377(6)
C56 C57 1.341(6)
C57 C58 1.379(6)
C58 C59 1.388(5)
O10 C60 1.232(4)
N9 C60 1.346(4)
N10 C60 1.366(4)
N10 C66 1.411(4)
C61 C66 1.361(5)
C61 C62 1.373(5)
C62 C63 1.333(5)
C63 C64 1.341(6)
C64 C65 1.408(6)
C65 C66 1.355(5)

loop_
_geom_hbond_atom_site_label_D
_geom_hbond_atom_site_label_H
_geom_hbond_atom_site_label_A
_geom_hbond_distance_DH
_geom_hbond_distance_HA
_geom_hbond_distance_DA
_geom_hbond_angle_DHA
_geom_hbond_site_symmetry_A
N3 H3A O10 0.86 2.26 3.063(4) 154.9 1_645
N3 H3B O3 0.86 2.14 2.863(4) 141.5 .
N4 H4A O2 0.86 2.11 2.960(4) 171.5 .
N5 H5A O10 0.86 2.05 2.913(4) 176.1 1_645
N5 H5B O3 0.86 2.10 2.897(4) 153.3 .
N6 H6A O4 0.86 1.97 2.834(4) 176.6 .
N7 H7A O8 0.86 2.29 3.083(4) 153.5 1_465
N7 H7B O6 0.86 2.19 2.933(4) 144.1 .
N8 H8A O5 0.86 2.04 2.895(4) 170.5 .
N9 H9A O8 0.86 2.13 2.969(4) 166.5 1_465
N9 H9B O6 0.86 2.04 2.856(4) 157.0 .
N10 H10A O1 0.86 2.00 2.857(4) 175.6 .

loop_
_geom_torsion_atom_site_label_1
_geom_torsion_atom_site_label_2
_geom_torsion_atom_site_label_3
_geom_torsion_atom_site_label_4
_geom_torsion
O1 C1 C2 O2 3.1(6)
C6 C1 C2 O2 -177.0(3)
O1 C1 C2 C3 -175.6(4)
C6 C1 C2 C3 4.3(5)
O2 C2 C3 O3 -4.2(6)
C1 C2 C3 O3 174.4(3)
O2 C2 C3 C4 175.3(3)
C1 C2 C3 C4 -6.1(5)
O3 C3 C4 O4 4.0(6)
C2 C3 C4 O4 -175.5(4)
O3 C3 C4 C5 -177.2(3)
C2 C3 C4 C5 3.3(6)
O4 C4 C5 O5 -0.4(6)
C3 C4 C5 O5 -179.2(4)
O4 C4 C5 C6 -179.9(4)
C3 C4 C5 C6 1.3(5)
O5 C5 C6 O6 -2.5(6)
C4 C5 C6 O6 177.0(3)
O5 C5 C6 C1 177.5(3)
C4 C5 C6 C1 -3.0(5)
O1 C1 C6 O6 0.0(6)
C2 C1 C6 O6 -179.8(3)
O1 C1 C6 C5 -180.0(4)
C2 C1 C6 C5 0.2(5)
C19 N1 C7 C8 -179.2(4)
C11 N1 C7 C8 -59.5(5)
C15 N1 C7 C8 60.2(5)
N1 C7 C8 C9 175.3(5)
C7 C8 C9 C10 -166.8(8)
C19 N1 C11 C12 56.8(6)
C15 N1 C11 C12 178.2(4)
C7 N1 C11 C12 -60.4(6)
N1 C11 C12 C13 -172.9(5)
C11 C12 C13 C14 -175.6(10)
C19 N1 C15 C16 -55.4(5)
C11 N1 C15 C16 -176.2(4)
C7 N1 C15 C16 62.2(5)
N1 C15 C16 C17 -172.4(4)
C15 C16 C17 C18 -177.8(5)
C11 N1 C19 C20 58.4(5)
C15 N1 C19 C20 -61.0(5)
C7 N1 C19 C20 178.7(4)
N1 C19 C20 C21 -174.8(4)
C19 C20 C21 C22 173.5(5)
C35 N2 C23 C24 61.4(5)
C27 N2 C23 C24 -57.0(5)
C31 N2 C23 C24 -178.1(4)
N2 C23 C24 C25 -176.2(4)
C23 C24 C25 C26 78.7(7)
C35 N2 C27 C28 -175.5(4)
C23 N2 C27 C28 -54.3(5)
C31 N2 C27 C28 64.3(5)
N2 C27 C28 C29 -168.5(4)
C27 C28 C29 C30 -176.9(5)
C35 N2 C31 C32 -57.8(5)
C23 N2 C31 C32 -178.6(4)
C27 N2 C31 C32 59.8(5)
N2 C31 C32 C33 174.8(4)
C31 C32 C33 C34 -176.6(6)
C23 N2 C35 C36 60.7(5)
C27 N2 C35 C36 -177.7(4)
C31 N2 C35 C36 -57.4(5)
N2 C35 C36 C37 -173.8(5)
C35 C36 C37 C38 -173.6(7)
C45 N4 C39 O7 -9.3(6)
C45 N4 C39 N3 171.1(3)
C45 C40 C41 C42 -1.4(7)
C40 C41 C42 C43 -0.6(7)
C41 C42 C43 C44 1.2(8)
C42 C43 C44 C45 0.1(8)
C43 C44 C45 C40 -2.1(6)
C43 C44 C45 N4 178.2(4)
C41 C40 C45 C44 2.7(6)
C41 C40 C45 N4 -177.6(4)
C39 N4 C45 C44 -169.4(4)
C39 N4 C45 C40 10.9(6)
C52 N6 C46 O8 -0.8(7)
C52 N6 C46 N5 -179.9(4)
C52 C47 C48 C49 1.7(14)
C47 C48 C49 C50 -2.0(18)
C48 C49 C50 C51 1.4(15)
C49 C50 C51 C52 -0.7(10)
C48 C47 C52 C51 -1.0(9)
C48 C47 C52 N6 179.4(6)
C50 C51 C52 C47 0.5(8)
C50 C51 C52 N6 -179.9(5)
C46 N6 C52 C47 -172.5(4)
C46 N6 C52 C51 7.9(7)
C59 N8 C53 O9 4.6(6)
C59 N8 C53 N7 -176.1(3)
C59 C54 C55 C56 0.6(9)
C54 C55 C56 C57 -1.1(10)
C55 C56 C57 C58 0.3(10)
C56 C57 C58 C59 1.2(8)
C55 C54 C59 C58 0.8(7)
C55 C54 C59 N8 -179.5(5)
C57 C58 C59 C54 -1.7(6)
C57 C58 C59 N8 178.6(4)
C53 N8 C59 C54 176.3(4)
C53 N8 C59 C58 -4.0(6)
C66 N10 C60 O10 -1.3(6)
C66 N10 C60 N9 -179.2(4)
C66 C61 C62 C63 -0.6(8)
C61 C62 C63 C64 -0.6(8)
C62 C63 C64 C65 0.2(9)
C63 C64 C65 C66 1.4(8)
C64 C65 C66 C61 -2.5(7)
C64 C65 C66 N10 178.9(4)
C62 C61 C66 C65 2.2(7)
C62 C61 C66 N10 -179.4(4)
C60 N10 C66 C65 -177.1(4)
C60 N10 C66 C61 4.5(7)
